data_4109494
loop_
_publ_author_name
'Sune Nygaard'
'Stinne W. Hansen'
'John C. Huffman'
'Frank Jensen'
'Amar H. Flood'
'Jan O. Jeppesen'

_publ_section_title
;
 Two Classes of Alongside Charge-Transfer Interactions Defined in One
 [2]Catenane
;
_journal_name_full 'Journal of the American Chemical Society'
_journal_page_first 7354
_journal_page_last 7363
_journal_paper_doi 10.1021/ja069047w
_journal_volume 129
_journal_year 2007
_chemical_formula_moiety 'C34 H48 O6 S8, C2 H3 F6 N P, C36 H32 N4, 6(C2 H3 N), 3(F6 P)'
_chemical_formula_structural '[(C36H32N4)|(C34H48O6S8)];6[PF6];7MeCN'
_chemical_formula_sum 'C84 H101 F24 N11 O6 P4 S8'
_chemical_formula_weight 2197.12
_chemical_name_systematic
; 
 ? 
;
_space_group_IT_number 2
_symmetry_cell_setting triclinic
_symmetry_space_group_name_Hall '-P 1'
_symmetry_space_group_name_H-M 'P -1'
_atom_sites_solution_hydrogens geom
_atom_sites_solution_primary direct
_atom_sites_solution_secondary difmap
_audit_creation_method SHELXL-97
_cell_angle_alpha 97.841(12)
_cell_angle_beta 91.323(12)
_cell_angle_gamma 106.338(12)
_cell_formula_units_Z 2
_cell_length_a 13.571(8)
_cell_length_b 14.252(8)
_cell_length_c 27.108(15)
_cell_measurement_reflns_used 1766
_cell_measurement_temperature 133(2)
_cell_measurement_theta_max 26.15
_cell_measurement_theta_min 2.25
_cell_volume 4974(5)
_computing_cell_refinement 'SAINT (Bruker, 1999)'
_computing_data_collection 'SMART (Bruker, 1999)'
_computing_data_reduction 'SAINT (Bruker, 1999), XTEL (local package)'
_computing_molecular_graphics 'Reciprocal Net (http://recipnet.org)'
_computing_structure_refinement 'SHELXL-97 (Sheldrick, 1997)'
_computing_structure_solution 'SHELXS-97 (Sheldrick, 1990)'
_diffrn_ambient_temperature 133(2)
_diffrn_detector 'CCD area detector'
_diffrn_detector_area_resol_mean 44.52
_diffrn_detector_type 'Bruker SMART 6000'
_diffrn_measured_fraction_theta_full 0.994
_diffrn_measured_fraction_theta_max 0.994
_diffrn_measurement_details '   0.30 degree frames measured for 60.16 seconds each'
_diffrn_measurement_device 'three-circle goniometer with fixed chi'
_diffrn_measurement_device_type 'Bruker Platform goniometer'
_diffrn_measurement_method '\w scans'
_diffrn_radiation_monochromator graphite
_diffrn_radiation_source 'fine-focus sealed tube'
_diffrn_radiation_type MoK\a
_diffrn_radiation_wavelength 0.71073
_diffrn_reflns_av_R_equivalents 0.1913
_diffrn_reflns_av_sigmaI/netI 0.3385
_diffrn_reflns_limit_h_max 17
_diffrn_reflns_limit_h_min -17
_diffrn_reflns_limit_k_max 18
_diffrn_reflns_limit_k_min -18
_diffrn_reflns_limit_l_max 35
_diffrn_reflns_limit_l_min -35
_diffrn_reflns_number 66168
_diffrn_reflns_theta_full 27.59
_diffrn_reflns_theta_max 27.59
_diffrn_reflns_theta_min 1.97
_diffrn_standards_decay_% 0.0
_exptl_absorpt_coefficient_mu 0.345
_exptl_absorpt_correction_type none
_exptl_crystal_colour orange
_exptl_crystal_density_diffrn 1.467
_exptl_crystal_description plate
_exptl_crystal_F_000 2268
_exptl_crystal_size_max 0.30
_exptl_crystal_size_mid 0.12
_exptl_crystal_size_min 0.03
_refine_diff_density_max 0.930
_refine_diff_density_min -1.454
_refine_diff_density_rms 0.089
_refine_ls_extinction_method none
_refine_ls_goodness_of_fit_ref 0.810
_refine_ls_hydrogen_treatment mixed
_refine_ls_matrix_type full
_refine_ls_number_parameters 1382
_refine_ls_number_reflns 22940
_refine_ls_number_restraints 71
_refine_ls_restrained_S_all 0.824
_refine_ls_R_factor_all 0.2626
_refine_ls_R_factor_gt 0.0887
_refine_ls_shift/su_max 0.285
_refine_ls_shift/su_mean 0.008
_refine_ls_structure_factor_coef Fsqd
_refine_ls_weighting_details 'calc w=1/[\s^2^(Fo^2^)+(0.0950P)^2^+0.0000P] where P=(Fo^2^+2Fc^2^)/3'
_refine_ls_weighting_scheme calc
_refine_ls_wR_factor_gt 0.2033
_refine_ls_wR_factor_ref 0.2497
_reflns_number_gt 6339
_reflns_number_total 22940
_reflns_threshold_expression >2sigma(I)
_cod_data_source_file ja069047wsi20061217_053610.cif
_cod_data_source_block 06176
_cod_original_sg_symbol_Hall '-P 1  '
_cod_original_sg_symbol_H-M 'P -1 '
_cod_database_code 4109494

loop_
_symmetry_equiv_pos_as_xyz
'x, y, z'
'-x, -y, -z'

loop_
_atom_site_label
_atom_site_type_symbol
_atom_site_fract_x
_atom_site_fract_y
_atom_site_fract_z
_atom_site_U_iso_or_equiv
_atom_site_adp_type
_atom_site_occupancy
_atom_site_symmetry_multiplicity
_atom_site_calc_flag
_atom_site_refinement_flags
_atom_site_disorder_assembly
_atom_site_disorder_group
S1 S 0.46584(9) 0.24107(9) 0.41464(5) 0.0800(4) Uani 1 1 d . . .
H1 H 0.9218(19) 0.2855(19) 0.0706(10) 0.017(8) Uiso 1 1 d . . .
F1A F 0.9579(9) 0.6618(9) 0.0891(5) 0.047(4) Uiso 0.1660(17) 1 d P A 2
C2 C 0.5543(3) 0.1828(3) 0.43468(17) 0.0623(14) Uani 1 1 d . . .
H2 H 0.9513(18) 0.4927(18) 0.2446(9) 0.009(7) Uiso 1 1 d . . .
F2A F 1.0187(9) 0.5990(9) 0.0263(5) 0.045(4) Uiso 0.1660(17) 1 d P A 2
S3 S 0.51838(10) 0.06523(10) 0.44635(6) 0.0945(5) Uani 1 1 d . . .
H3 H 0.3956(17) 0.2425(16) 0.3047(9) 0.000(6) Uiso 1 1 d . . .
F3A F 1.1483(9) 0.7058(9) 0.0314(5) 0.038(3) Uiso 0.1660(17) 1 d P A 2
C4 C 0.4310(6) 0.0182(3) 0.40703(18) 0.195(5) Uani 1 1 d D . .
H4A H 0.4192 0.0698 0.3886 0.234 Uiso 1 1 calc R . .
H4B H 0.4512 -0.0308 0.3829 0.234 Uiso 1 1 calc R . .
H4 H 0.5900(19) 0.2189(18) 0.0566(10) 0.013(8) Uiso 1 1 d . . .
F4A F 1.0930(9) 0.7936(9) 0.0976(5) 0.042(3) Uiso 0.1660(17) 1 d P A 2
C5 C 0.3392(4) -0.0290(4) 0.4272(2) 0.129(2) Uani 1 1 d D . .
H5A H 0.3532 -0.0832 0.4428 0.155 Uiso 1 1 calc R . .
H5B H 0.2893 -0.0610 0.3984 0.155 Uiso 1 1 calc R . .
H5 H 0.400(2) 0.5439(19) 0.0634(10) 0.019(8) Uiso 1 1 d . . .
F5A F 0.9868(13) 0.7367(13) 0.0235(7) 0.090(6) Uiso 0.1660(17) 1 d P A 2
C6 C 0.2831(4) 0.0210(4) 0.4640(2) 0.150(3) Uani 1 1 d D . .
H6A H 0.2492 -0.0270 0.4859 0.180 Uiso 1 1 calc R . .
H6B H 0.3346 0.0757 0.4852 0.180 Uiso 1 1 calc R . .
H6 H 0.709(2) 0.217(2) 0.2898(11) 0.023(8) Uiso 1 1 d . . .
F6A F 1.0310(7) 0.5936(7) 0.1081(4) 0.020(3) Uiso 0.1660(17) 1 d P A 2
C7 C 0.2044(4) 0.0619(5) 0.4438(4) 0.198(4) Uani 1 1 d D . .
H7A H 0.1490 0.0057 0.4260 0.237 Uiso 1 1 calc R . .
H7B H 0.2365 0.1031 0.4187 0.237 Uiso 1 1 calc R . .
H7 H 0.5497(18) 0.2229(17) 0.2887(9) 0.005(7) Uiso 1 1 d . . .
C8 C 0.1539(5) 0.1239(5) 0.4799(4) 0.269(5) Uani 1 1 d D . .
H8A H 0.1106 0.0789 0.5008 0.323 Uiso 1 1 calc R . .
H8B H 0.2094 0.1715 0.5024 0.323 Uiso 1 1 calc R . .
H8 H 0.143(2) 0.276(2) 0.1912(12) 0.048(11) Uiso 1 1 d . . .
C9 C 0.0896(6) 0.1804(6) 0.4602(6) 0.560(8) Uani 1 1 d D . .
H9A H 0.0816 0.1584 0.4237 0.672 Uiso 1 1 calc R . .
H9B H 0.0209 0.1544 0.4728 0.672 Uiso 1 1 calc R . .
H9 H 0.428(3) 0.936(3) 0.0753(16) 0.096(16) Uiso 1 1 d . . .
C10 C 0.1076(8) 0.2838(6) 0.4660(5) 0.481(8) Uani 1 1 d D . .
H10A H 0.0973 0.3037 0.5015 0.577 Uiso 1 1 calc R . .
H10B H 0.1820 0.3112 0.4620 0.577 Uiso 1 1 calc R . .
H10 H 0.2421(19) 0.2675(18) 0.2927(10) 0.012(7) Uiso 1 1 d . . .
C11 C 0.0596(6) 0.3373(5) 0.4395(5) 0.295(8) Uani 1 1 d D . .
H11A H 0.0174 0.3676 0.4624 0.354 Uiso 1 1 calc R . .
H11B H 0.0123 0.2909 0.4129 0.354 Uiso 1 1 calc R . .
H11 H 0.3691(18) 0.5523(18) 0.2819(9) 0.009(7) Uiso 1 1 d . . .
C12 C 0.1423(4) 0.4296(5) 0.4125(3) 0.136(3) Uani 1 1 d D . .
H12A H 0.1928 0.4025 0.3941 0.163 Uiso 1 1 calc R . .
H12B H 0.1026 0.4534 0.3884 0.163 Uiso 1 1 calc R . .
H12 H 0.755(2) 0.205(2) 0.0733(11) 0.028(9) Uiso 1 1 d . . .
C13 C 0.1916(5) 0.5042(5) 0.4470(3) 0.211(4) Uani 1 1 d D . .
H13A H 0.2271 0.4797 0.4725 0.253 Uiso 1 1 calc R . .
H13B H 0.1417 0.5349 0.4636 0.253 Uiso 1 1 calc R . .
H13 H 0.860(2) 0.485(2) 0.0694(11) 0.028(9) Uiso 1 1 d . . .
S14 S 0.28241(11) 0.59303(13) 0.41903(6) 0.1173(5) Uani 1 1 d . . .
H14 H 0.5615(18) 0.5286(18) 0.0681(9) 0.009(7) Uiso 1 1 d . . .
C15 C 0.3928(4) 0.5540(4) 0.42785(17) 0.0878(16) Uani 1 1 d . . .
H15 H 0.898(2) 0.1974(19) 0.1351(10) 0.020(8) Uiso 1 1 d . . .
S16 S 0.37990(9) 0.42669(11) 0.41829(5) 0.0811(4) Uani 1 1 d . . .
H16 H 0.9611(18) 0.4812(18) 0.1612(9) 0.006(7) Uiso 1 1 d . . .
C17 C 0.5150(3) 0.4428(3) 0.42660(16) 0.0664(15) Uani 1 1 d . . .
H17 H 0.2339(17) 0.5642(16) 0.2074(9) 0.000(7) Uiso 1 1 d . . .
C18 C 0.5486(3) 0.3605(3) 0.42523(17) 0.0595(14) Uani 1 1 d . . .
H18 H 0.154(2) 0.270(2) 0.1112(11) 0.024(8) Uiso 1 1 d . . .
S19 S 0.67752(9) 0.36669(10) 0.43550(5) 0.0670(4) Uani 1 1 d . . .
H19 H 0.142(2) 0.3670(19) 0.2756(10) 0.018(8) Uiso 1 1 d . . .
C20 C 0.6526(3) 0.2408(3) 0.44318(17) 0.0653(14) Uani 1 1 d . . .
H20 H 0.890(2) 0.282(2) 0.3055(10) 0.022(8) Uiso 1 1 d . . .
S21 S 0.75891(9) 0.20327(11) 0.46204(5) 0.0825(4) Uani 1 1 d . . .
H21 H 0.707(2) 0.516(2) 0.0545(10) 0.021(8) Uiso 1 1 d . . .
C22 C 0.8091(3) 0.1769(4) 0.40087(17) 0.0678(16) Uani 1 1 d . . .
H22A H 0.8142 0.2329 0.3822 0.081 Uiso 1 1 calc R . .
H22B H 0.8790 0.1697 0.4057 0.081 Uiso 1 1 calc R . .
H22 H 0.217(2) 0.464(2) 0.0421(11) 0.030(9) Uiso 1 1 d . . .
C23 C 0.7413(3) 0.0852(3) 0.37166(19) 0.0737(16) Uani 1 1 d . . .
H23A H 0.7485 0.0272 0.3862 0.088 Uiso 1 1 calc R . .
H23B H 0.6687 0.0859 0.3732 0.088 Uiso 1 1 calc R . .
H23 H 0.271(3) 0.251(3) 0.0111(15) 0.082(14) Uiso 1 1 d . . .
O24 O 0.76783(18) 0.07710(18) 0.32079(11) 0.0521(9) Uani 1 1 d . . .
H24 H 0.1755(17) 0.3515(17) 0.0368(9) 0.004(7) Uiso 1 1 d . . .
C25 C 0.7051(3) -0.0134(3) 0.29262(19) 0.0624(16) Uani 1 1 d . . .
H25A H 0.6332 -0.0259 0.3022 0.075 Uiso 1 1 calc R . .
H25B H 0.7303 -0.0692 0.2998 0.075 Uiso 1 1 calc R . .
H25 H 0.967(2) 0.405(2) 0.0776(11) 0.033(9) Uiso 1 1 d . . .
C26 C 0.7093(3) -0.0061(3) 0.23794(19) 0.0606(16) Uani 1 1 d . . .
H26A H 0.7819 0.0151 0.2292 0.073 Uiso 1 1 calc R . .
H26B H 0.6755 -0.0715 0.2181 0.073 Uiso 1 1 calc R . .
H26 H 0.319(2) 0.877(2) 0.0701(12) 0.046(10) Uiso 1 1 d . . .
O27 O 0.65732(17) 0.06507(17) 0.22651(11) 0.0449(8) Uani 1 1 d . . .
H27 H 0.937(2) 0.384(2) 0.3173(11) 0.023(8) Uiso 1 1 d . . .
C28 C 0.6332(3) 0.0588(3) 0.17566(17) 0.0515(14) Uani 1 1 d . . .
H28A H 0.5952 -0.0102 0.1618 0.062 Uiso 1 1 calc R . .
H28B H 0.6974 0.0778 0.1581 0.062 Uiso 1 1 calc R . .
H28 H 0.8236(19) 0.4933(18) 0.3305(10) 0.012(7) Uiso 1 1 d . . .
C29 C 0.5682(3) 0.1264(3) 0.16722(17) 0.0443(13) Uani 1 1 d . . .
H29A H 0.5365 0.1100 0.1327 0.053 Uiso 1 1 calc R . .
H29B H 0.5127 0.1193 0.1907 0.053 Uiso 1 1 calc R . .
H29 H 0.435(2) 0.230(2) 0.0151(12) 0.040(10) Uiso 1 1 d . . .
O30 O 0.63605(16) 0.22598(17) 0.17558(10) 0.0386(8) Uani 1 1 d . . .
H30 H 0.2405(18) 0.5518(17) 0.1263(9) 0.004(7) Uiso 1 1 d . . .
C31 C 0.5923(2) 0.3030(3) 0.17551(13) 0.0308(11) Uani 1 1 d . . .
H31 H 0.1939(18) 0.4806(17) 0.2837(9) 0.007(7) Uiso 1 1 d . . .
C32 C 0.4855(2) 0.2890(3) 0.16866(13) 0.0328(11) Uani 1 1 d . . .
H32 H 0.4386 0.2244 0.1626 0.039 Uiso 1 1 calc R . .
C33 C 0.4511(2) 0.3716(3) 0.17099(13) 0.0286(10) Uani 1 1 d . . .
H33 H 0.3792 0.3632 0.1677 0.034 Uiso 1 1 calc R . .
C34 C 0.5174(2) 0.4658(3) 0.17798(13) 0.0330(11) Uani 1 1 d . . .
H34 H 0.880(2) 0.202(2) 0.2220(11) 0.024(9) Uiso 1 1 d . . .
C35 C 0.6256(2) 0.4802(3) 0.18393(13) 0.0303(11) Uani 1 1 d . . .
H35 H 0.6729 0.5445 0.1887 0.036 Uiso 1 1 calc R . .
C36 C 0.6592(3) 0.3952(3) 0.18243(14) 0.0331(11) Uani 1 1 d . . .
H36 H 0.7309 0.4026 0.1864 0.040 Uiso 1 1 calc R . .
O37 O 0.47347(16) 0.54245(17) 0.18061(9) 0.0358(8) Uani 1 1 d . . .
H37 H 0.5255(18) 0.5320(18) 0.2970(9) 0.010(7) Uiso 1 1 d . . .
C38 C 0.5401(3) 0.6412(3) 0.18735(17) 0.0456(13) Uani 1 1 d . . .
H38A H 0.5761 0.6548 0.1566 0.055 Uiso 1 1 calc R . .
H38B H 0.5923 0.6508 0.2151 0.055 Uiso 1 1 calc R . .
C39 C 0.4741(3) 0.7092(3) 0.19903(15) 0.0462(13) Uani 1 1 d . . .
H39A H 0.5138 0.7777 0.1959 0.055 Uiso 1 1 calc R . .
H39B H 0.4134 0.6893 0.1749 0.055 Uiso 1 1 calc R . .
H39 H 0.373(3) 0.893(3) 0.1213(15) 0.076(14) Uiso 1 1 d . . .
O40 O 0.44157(18) 0.70553(17) 0.24786(10) 0.0426(8) Uani 1 1 d . . .
H40 H 0.675(2) 0.525(2) 0.3314(11) 0.028(9) Uiso 1 1 d . . .
C41 C 0.3946(3) 0.7814(3) 0.26548(17) 0.0539(14) Uani 1 1 d . . .
H41A H 0.3303 0.7721 0.2450 0.065 Uiso 1 1 calc R . .
H41B H 0.4417 0.8471 0.2624 0.065 Uiso 1 1 calc R . .
C42 C 0.3712(3) 0.7766(3) 0.31871(17) 0.0622(15) Uani 1 1 d . . .
H42A H 0.3190 0.8116 0.3270 0.075 Uiso 1 1 calc R . .
H42B H 0.3409 0.7065 0.3228 0.075 Uiso 1 1 calc R . .
O43 O 0.4576(2) 0.8179(2) 0.35271(13) 0.0891(11) Uani 1 1 d . . .
C44 C 0.5286(3) 0.7606(3) 0.35132(18) 0.0669(15) Uani 1 1 d . . .
H44A H 0.5750 0.7755 0.3240 0.080 Uiso 1 1 calc R . .
H44B H 0.4910 0.6892 0.3453 0.080 Uiso 1 1 calc R . .
C45 C 0.5894(4) 0.7861(4) 0.40036(19) 0.100(2) Uani 1 1 d . . .
H45A H 0.6196 0.8587 0.4074 0.120 Uiso 1 1 calc R . .
H45B H 0.6469 0.7560 0.3978 0.120 Uiso 1 1 calc R . .
S46 S 0.51640(14) 0.74577(12) 0.45199(6) 0.1285(6) Uani 1 1 d . . .
C47 C 0.4852(4) 0.6151(4) 0.43712(19) 0.0971(18) Uani 1 1 d . . .
S48 S 0.58997(11) 0.56387(10) 0.43644(5) 0.0845(5) Uani 1 1 d . . .
C49 C 0.8904(3) 0.3387(3) 0.29688(15) 0.0324(11) Uani 1 1 d . . .
C50 C 0.9111(2) 0.3407(2) 0.24320(14) 0.0265(10) Uani 1 1 d . . .
C51 C 0.8957(2) 0.2549(2) 0.20940(15) 0.0298(11) Uani 1 1 d . . .
C52 C 0.9033(2) 0.2548(3) 0.15904(14) 0.0291(11) Uani 1 1 d . . .
C53 C 0.9259(2) 0.3432(2) 0.14031(14) 0.0270(10) Uani 1 1 d . . .
C54 C 0.9447(2) 0.4311(2) 0.17332(15) 0.0332(11) Uani 1 1 d . . .
C55 C 0.9378(2) 0.4302(2) 0.22390(13) 0.0271(9) Uiso 1 1 d . . .
C56 C 0.9236(2) 0.3449(3) 0.08508(15) 0.0327(11) Uani 1 1 d . . .
N57 N 0.82075(19) 0.3521(2) 0.06851(11) 0.0277(8) Uani 1 1 d . . .
C58 C 0.7406(3) 0.2716(3) 0.06227(15) 0.0345(11) Uani 1 1 d . . .
C59 C 0.6424(3) 0.2777(2) 0.05241(13) 0.0283(10) Uani 1 1 d . . .
C60 C 0.6264(2) 0.3700(2) 0.05015(12) 0.0210(9) Uani 1 1 d . . .
C61 C 0.7121(3) 0.4506(2) 0.05389(13) 0.0283(10) Uani 1 1 d . . .
C62 C 0.8087(3) 0.4410(3) 0.06332(13) 0.0282(11) Uani 1 1 d . . .
C63 C 0.5206(2) 0.3803(2) 0.04496(12) 0.0217(9) Uani 1 1 d . . .
C64 C 0.4364(2) 0.2999(2) 0.02870(14) 0.0303(11) Uani 1 1 d . . .
C65 C 0.3371(3) 0.3080(3) 0.02925(15) 0.0376(12) Uani 1 1 d . . .
N66 N 0.32359(19) 0.3975(2) 0.04496(11) 0.0284(8) Uani 1 1 d . . .
C67 C 0.4041(2) 0.4778(2) 0.05858(13) 0.0258(10) Uani 1 1 d . . .
C68 C 0.5040(2) 0.4717(3) 0.05885(13) 0.0281(10) Uani 1 1 d . . .
C69 C 0.2162(2) 0.4061(3) 0.05266(15) 0.0331(11) Uani 1 1 d . . .
C70 C 0.1973(2) 0.4095(2) 0.10771(14) 0.0289(10) Uani 1 1 d . . .
C71 C 0.1689(2) 0.3244(2) 0.12961(15) 0.0318(11) Uani 1 1 d . . .
C72 C 0.1629(2) 0.3285(3) 0.18024(15) 0.0306(11) Uani 1 1 d . . .
C73 C 0.1894(2) 0.4188(2) 0.21105(14) 0.0269(10) Uani 1 1 d . . .
C74 C 0.2164(2) 0.5046(2) 0.18882(14) 0.0285(10) Uani 1 1 d . . .
C75 C 0.2204(2) 0.5008(3) 0.13809(15) 0.0306(11) Uani 1 1 d . . .
C76 C 0.1956(2) 0.4245(3) 0.26678(14) 0.0299(10) Uani 1 1 d . . .
N77 N 0.29780(19) 0.41440(19) 0.28377(11) 0.0276(8) Uani 1 1 d . . .
C78 C 0.3044(2) 0.3252(2) 0.29160(13) 0.0280(10) Uani 1 1 d . . .
C79 C 0.4010(2) 0.3127(2) 0.30137(14) 0.0286(10) Uani 1 1 d . . .
C80 C 0.4881(2) 0.3902(2) 0.30244(13) 0.0270(10) Uani 1 1 d . . .
C81 C 0.4766(2) 0.4826(2) 0.29650(13) 0.0256(10) Uani 1 1 d . . .
C82 C 0.3814(2) 0.4926(2) 0.28653(14) 0.0277(10) Uani 1 1 d . . .
C83 C 0.5927(2) 0.3754(2) 0.30731(12) 0.0230(9) Uani 1 1 d . . .
C84 C 0.6054(2) 0.2825(2) 0.29630(13) 0.0250(10) Uani 1 1 d . . .
C85 C 0.7034(3) 0.2730(3) 0.29503(15) 0.0338(11) Uani 1 1 d . . .
N86 N 0.78563(19) 0.35177(19) 0.30628(11) 0.0278(8) Uani 1 1 d . . .
C87 C 0.7755(3) 0.4407(2) 0.31974(14) 0.0277(10) Uani 1 1 d . . .
C88 C 0.6791(2) 0.4551(2) 0.32106(14) 0.0280(10) Uani 1 1 d . . .
P89 P 0.68793(9) -0.01904(8) 0.03011(5) 0.0540(4) Uani 1 1 d . . .
F90 F 0.7534(2) -0.08963(17) 0.00754(11) 0.0808(10) Uani 1 1 d . . .
F91 F 0.6016(2) -0.06829(18) -0.01386(12) 0.1021(12) Uani 1 1 d . . .
F92 F 0.7452(2) 0.06181(18) -0.00239(11) 0.0899(11) Uani 1 1 d . . .
F93 F 0.62107(17) 0.04900(16) 0.05350(11) 0.0731(10) Uani 1 1 d . . .
F94 F 0.77478(16) 0.03066(17) 0.07414(10) 0.0635(9) Uani 1 1 d . . .
F95 F 0.63324(18) -0.10167(17) 0.06226(11) 0.0691(9) Uani 1 1 d . . .
P96 P 1.07165(9) 0.68181(9) 0.06616(5) 0.0534(4) Uani 1 1 d . . .
F97 F 1.1665(2) 0.7173(2) 0.10821(10) 0.0618(10) Uani 0.8340(17) 1 d P A 1
F98 F 1.1264(3) 0.5991(3) 0.04373(15) 0.1353(15) Uani 0.8340(17) 1 d P A 1
F99 F 0.9815(2) 0.6349(3) 0.02505(13) 0.0871(13) Uani 0.8340(17) 1 d P A 1
F100 F 1.0306(2) 0.7647(3) 0.09022(14) 0.1164(14) Uani 0.8340(17) 1 d P A 1
F101 F 1.0135(4) 0.6143(4) 0.10121(17) 0.210(3) Uani 0.8340(17) 1 d P A 1
F102 F 1.1353(2) 0.7508(2) 0.02952(11) 0.0588(10) Uani 0.8340(17) 1 d P A 1
P103 P 0.82093(9) 0.73370(8) 0.30241(7) 0.0726(5) Uani 1 1 d . . .
F104 F 0.8447(2) 0.64567(17) 0.26980(14) 0.1101(13) Uani 1 1 d . . .
F105 F 0.8284(2) 0.67756(19) 0.35128(13) 0.1060(12) Uani 1 1 d . . .
F106 F 0.80225(19) 0.82082(17) 0.33890(11) 0.0787(10) Uani 1 1 d . . .
F107 F 0.8084(2) 0.7851(2) 0.25743(11) 0.0919(12) Uani 1 1 d . . .
F108 F 0.94117(19) 0.78857(19) 0.31007(16) 0.1211(16) Uani 1 1 d . . .
F109 F 0.70125(16) 0.67611(16) 0.29505(10) 0.0629(8) Uani 1 1 d . . .
P110 P 0.29167(8) 0.02812(8) 0.25768(5) 0.0448(3) Uani 1 1 d . . .
F111 F 0.32654(19) -0.04052(18) 0.21441(10) 0.0711(9) Uani 1 1 d . . .
F112 F 0.17721(17) -0.00651(18) 0.23263(10) 0.0657(9) Uani 1 1 d . . .
F113 F 0.25705(16) 0.09745(15) 0.30085(9) 0.0520(7) Uani 1 1 d . . .
F114 F 0.40525(16) 0.06427(18) 0.28268(10) 0.0678(9) Uani 1 1 d . . .
F115 F 0.32114(18) 0.11783(16) 0.22539(9) 0.0643(8) Uani 1 1 d . . .
F116 F 0.26322(19) -0.05986(15) 0.29006(9) 0.0626(8) Uani 1 1 d . . .
N117 N 0.1229(3) 0.6493(3) 0.28224(16) 0.0878(17) Uani 1 1 d D . .
C118 C 0.1034(3) 0.6944(3) 0.25349(17) 0.0648(17) Uani 1 1 d D . .
C119 C 0.0733(5) 0.7498(4) 0.21979(18) 0.113(3) Uani 1 1 d D . .
H11C H -0.0013 0.7253 0.2124 0.169 Uiso 1 1 calc R . .
H11D H 0.1082 0.7430 0.1888 0.169 Uiso 1 1 calc R . .
H11E H 0.0920 0.8196 0.2347 0.169 Uiso 1 1 calc R . .
N120 N 0.7169(2) 0.6833(2) 0.08077(13) 0.0503(11) Uani 1 1 d D . .
C121 C 0.7715(3) 0.7552(3) 0.10186(16) 0.0433(13) Uani 1 1 d D . .
C122 C 0.8410(3) 0.8431(3) 0.12822(18) 0.0640(17) Uani 1 1 d D . .
H12C H 0.8410 0.8398 0.1641 0.096 Uiso 1 1 calc R . .
H12D H 0.8193 0.9005 0.1216 0.096 Uiso 1 1 calc R . .
H12E H 0.9105 0.8496 0.1171 0.096 Uiso 1 1 calc R . .
N123 N 0.0550(2) 0.2067(2) 0.30518(18) 0.0805(16) Uani 1 1 d D . .
C124 C 0.0297(3) 0.1225(3) 0.30386(19) 0.0590(15) Uani 1 1 d D . .
C125 C -0.0013(3) 0.0175(3) 0.3034(2) 0.092(2) Uani 1 1 d D . .
H12F H 0.0592 -0.0045 0.3101 0.137 Uiso 1 1 calc R . .
H12G H -0.0342 -0.0155 0.2706 0.137 Uiso 1 1 calc R . .
H12H H -0.0502 0.0008 0.3291 0.137 Uiso 1 1 calc R . .
N126 N 0.4120(3) 0.7065(2) 0.07250(14) 0.0618(13) Uani 1 1 d D . .
C127 C 0.3977(3) 0.7824(2) 0.08031(15) 0.0409(12) Uani 1 1 d D . .
C128 C 0.3811(3) 0.8780(3) 0.0891(2) 0.0575(16) Uani 1 1 d D . .
N129 N 0.0189(3) 0.0678(3) 0.1532(2) 0.117(2) Uani 1 1 d . . .
C130 C 0.0879(4) 0.0436(3) 0.1366(2) 0.085(2) Uani 1 1 d . . .
C131 C 0.1750(4) 0.0122(5) 0.1180(2) 0.120(3) Uani 1 1 d . . .
H13C H 0.2329 0.0360 0.1432 0.180 Uiso 1 1 calc R . .
H13D H 0.1953 0.0397 0.0873 0.180 Uiso 1 1 calc R . .
H13E H 0.1556 -0.0601 0.1110 0.180 Uiso 1 1 calc R . .
N132 N 1.0912(7) 0.7462(5) 0.3959(4) 0.112(4) Uiso 0.515(4) 1 d PD B 3
C133 C 1.041(2) 0.6630(7) 0.3989(7) 0.56(3) Uiso 0.515(4) 1 d PD B 3
C134 C 1.0045(5) 0.5697(4) 0.3697(3) 0.0334(19) Uiso 0.515(4) 1 d PD B 3
H13F H 0.9329 0.5588 0.3578 0.050 Uiso 0.515(4) 1 calc PR B 3
H13G H 1.0084 0.5185 0.3898 0.050 Uiso 0.515(4) 1 calc PR B 3
H13H H 1.0468 0.5663 0.3411 0.050 Uiso 0.515(4) 1 calc PR B 3
N135 N 1.0618(17) 0.7235(7) 0.4108(9) 0.285(12) Uiso 0.485(4) 1 d PD B 4
C136 C 1.0239(7) 0.6348(5) 0.3985(4) 0.063(3) Uiso 0.485(4) 1 d PD B 4
C137 C 0.9620(7) 0.5494(6) 0.4098(4) 0.081(4) Uiso 0.485(4) 1 d PD B 4
H13I H 0.8946 0.5580 0.4176 0.122 Uiso 0.485(4) 1 calc PR B 4
H13J H 0.9928 0.5311 0.4387 0.122 Uiso 0.485(4) 1 calc PR B 4
H13K H 0.9535 0.4970 0.3812 0.122 Uiso 0.485(4) 1 calc PR B 4
N138 N -0.0370(4) 0.0209(4) 0.0018(3) 0.150 Uiso 1 1 d D C -1
C139 C -0.0460(6) -0.0734(4) -0.0147(3) 0.150 Uiso 1 1 d D C -1
C140 C -0.0598(6) -0.1688(4) -0.0261(3) 0.161(3) Uiso 1 1 d D C -1
H14A H -0.0446 -0.1956 0.0037 0.241 Uiso 1 1 calc R C -1
H14B H -0.0137 -0.1809 -0.0519 0.241 Uiso 1 1 calc R C -1
H14C H -0.1313 -0.2012 -0.0385 0.241 Uiso 1 1 calc R C -1

loop_
_atom_site_aniso_label
_atom_site_aniso_U_11
_atom_site_aniso_U_22
_atom_site_aniso_U_33
_atom_site_aniso_U_23
_atom_site_aniso_U_13
_atom_site_aniso_U_12
S1 0.0546(6) 0.1133(7) 0.1104(9) 0.0861(7) 0.0359(6) 0.0508(5)
C2 0.062(2) 0.086(2) 0.068(3) 0.059(2) 0.018(2) 0.0453(19)
S3 0.0674(7) 0.1055(8) 0.1432(12) 0.0887(8) 0.0374(8) 0.0423(6)
C4 0.501(13) 0.011(2) 0.032(3) -0.009(2) 0.073(5) 0.010(5)
C5 0.195(4) 0.173(4) 0.073(4) 0.025(4) -0.014(4) 0.138(3)
C6 0.313(6) 0.111(3) 0.098(4) 0.056(3) 0.075(5) 0.154(3)
C7 0.104(5) 0.152(6) 0.320(11) -0.084(7) -0.028(6) 0.068(4)
C8 0.120(5) 0.357(10) 0.328(13) -0.131(9) -0.057(7) 0.156(5)
C9 0.370(6) 0.448(9) 0.85(2) -0.388(12) -0.436(9) 0.366(5)
C10 0.215(9) 0.407(13) 0.80(2) 0.401(12) -0.266(11) -0.068(10)
C11 0.112(7) 0.193(9) 0.478(19) -0.096(11) 0.056(10) -0.056(7)
C12 0.065(3) 0.167(6) 0.193(8) 0.047(5) 0.004(4) 0.051(4)
C13 0.110(4) 0.209(6) 0.276(8) -0.158(6) -0.113(5) 0.089(4)
S14 0.1355(8) 0.1858(11) 0.0922(11) 0.0469(9) 0.0473(9) 0.1302(7)
C15 0.130(3) 0.137(3) 0.046(3) 0.017(3) 0.028(3) 0.114(2)
S16 0.0893(7) 0.1405(9) 0.0544(7) 0.0438(7) 0.0316(6) 0.0829(6)
C17 0.093(3) 0.098(3) 0.035(2) 0.024(2) 0.014(2) 0.062(2)
C18 0.052(2) 0.087(3) 0.059(3) 0.044(2) 0.021(2) 0.035(2)
S19 0.0674(6) 0.0999(8) 0.0543(7) 0.0334(6) 0.0032(6) 0.0471(6)
C20 0.063(2) 0.105(3) 0.058(3) 0.051(2) 0.014(2) 0.054(2)
S21 0.0757(7) 0.1460(9) 0.0647(8) 0.0631(7) 0.0191(6) 0.0712(6)
C22 0.053(2) 0.103(3) 0.068(3) 0.044(3) 0.016(2) 0.041(2)
C23 0.059(2) 0.084(3) 0.106(4) 0.060(3) 0.030(3) 0.041(2)
O24 0.0370(13) 0.0510(14) 0.084(2) 0.0366(15) 0.0167(14) 0.0245(11)
C25 0.044(2) 0.034(2) 0.121(4) 0.037(2) 0.019(3) 0.0178(18)
C26 0.041(2) 0.030(2) 0.118(4) 0.014(3) 0.009(3) 0.0184(17)
O27 0.0309(12) 0.0376(13) 0.074(2) 0.0071(14) 0.0051(13) 0.0222(10)
C28 0.039(2) 0.046(2) 0.067(3) -0.008(2) 0.002(2) 0.0156(18)
C29 0.0264(18) 0.043(2) 0.064(3) -0.002(2) 0.004(2) 0.0160(16)
O30 0.0212(11) 0.0416(14) 0.0526(17) 0.0045(13) 0.0016(12) 0.0097(10)
C31 0.0169(16) 0.045(2) 0.031(2) 0.0057(18) 0.0017(16) 0.0100(15)
C32 0.0199(17) 0.043(2) 0.034(2) 0.0077(18) 0.0029(17) 0.0057(16)
C33 0.0107(15) 0.044(2) 0.028(2) 0.0042(18) -0.0004(15) 0.0042(15)
C34 0.0185(16) 0.050(2) 0.030(2) 0.0126(18) -0.0009(16) 0.0066(16)
C35 0.0127(16) 0.037(2) 0.034(2) 0.0085(18) 0.0038(16) -0.0051(15)
C36 0.0163(16) 0.040(2) 0.041(2) 0.0071(19) 0.0081(17) 0.0024(15)
O37 0.0250(12) 0.0339(13) 0.0493(16) 0.0108(13) 0.0011(12) 0.0081(10)
C38 0.036(2) 0.042(2) 0.060(3) 0.015(2) 0.001(2) 0.0105(18)
C39 0.040(2) 0.034(2) 0.060(3) 0.026(2) -0.014(2) -0.0043(18)
O40 0.0454(14) 0.0331(13) 0.0546(18) 0.0112(13) -0.0064(14) 0.0184(11)
C41 0.044(2) 0.033(2) 0.090(3) 0.002(2) -0.023(2) 0.0243(16)
C42 0.054(2) 0.057(2) 0.081(3) -0.019(2) -0.020(2) 0.0401(18)
O43 0.0893(17) 0.0664(17) 0.114(3) -0.0425(18) -0.0619(19) 0.0578(14)
C44 0.084(3) 0.051(2) 0.074(3) -0.016(2) -0.028(3) 0.047(2)
C45 0.140(4) 0.074(3) 0.087(4) -0.047(3) -0.049(3) 0.063(3)
S46 0.2150(13) 0.1397(10) 0.0652(10) -0.0382(8) -0.0207(10) 0.1339(9)
C47 0.139(3) 0.130(3) 0.058(3) -0.017(3) 0.001(3) 0.110(3)
S48 0.1243(9) 0.1044(8) 0.0466(8) -0.0079(7) -0.0168(7) 0.0786(7)
C49 0.0199(16) 0.0325(19) 0.048(2) 0.0150(19) -0.0014(17) 0.0091(15)
C50 0.0119(14) 0.0266(17) 0.043(2) 0.0076(17) -0.0017(16) 0.0084(13)
C51 0.0105(14) 0.0182(16) 0.063(3) 0.0104(18) 0.0032(17) 0.0060(13)
C52 0.0145(15) 0.0333(19) 0.041(2) 0.0025(18) 0.0011(16) 0.0114(14)
C53 0.0080(14) 0.0319(18) 0.043(2) 0.0054(17) 0.0046(15) 0.0093(13)
C54 0.0180(16) 0.0218(17) 0.064(3) 0.0197(19) 0.0047(18) 0.0066(14)
C56 0.0178(16) 0.0288(19) 0.055(3) 0.0062(19) 0.0036(18) 0.0132(14)
N57 0.0199(13) 0.0318(15) 0.0336(17) 0.0068(14) 0.0008(13) 0.0102(12)
C58 0.0342(18) 0.0301(18) 0.045(2) 0.0033(18) 0.0045(18) 0.0194(15)
C59 0.0299(18) 0.0200(17) 0.033(2) -0.0015(17) -0.0016(17) 0.0072(15)
C60 0.0206(15) 0.0167(15) 0.028(2) 0.0002(15) 0.0075(15) 0.0103(12)
C61 0.0363(18) 0.0270(18) 0.025(2) 0.0064(16) -0.0001(17) 0.0134(15)
C62 0.0209(17) 0.0305(19) 0.032(2) 0.0113(17) 0.0010(17) 0.0020(15)
C63 0.0211(15) 0.0240(16) 0.0261(19) 0.0056(15) -0.0006(15) 0.0156(13)
C64 0.0246(17) 0.0257(18) 0.039(2) -0.0034(18) -0.0054(17) 0.0087(15)
C65 0.0406(19) 0.0276(18) 0.048(3) 0.0000(18) -0.0071(19) 0.0185(15)
N66 0.0189(13) 0.0325(15) 0.0353(18) 0.0086(14) -0.0016(13) 0.0086(12)
C67 0.0297(17) 0.0267(17) 0.026(2) 0.0092(16) -0.0001(16) 0.0142(14)
C68 0.0184(16) 0.037(2) 0.029(2) 0.0055(17) -0.0010(16) 0.0071(15)
C69 0.0211(16) 0.040(2) 0.043(2) 0.0117(19) -0.0042(17) 0.0141(15)
C70 0.0115(14) 0.0345(18) 0.044(2) 0.0058(18) -0.0045(16) 0.0125(13)
C71 0.0108(15) 0.0227(18) 0.061(3) 0.0015(19) -0.0074(17) 0.0068(13)
C72 0.0124(15) 0.0351(19) 0.050(2) 0.0233(18) 0.0019(17) 0.0075(14)
C73 0.0113(14) 0.0245(17) 0.049(2) 0.0097(17) 0.0004(16) 0.0103(13)
C74 0.0170(15) 0.0298(18) 0.042(2) 0.0070(18) 0.0019(16) 0.0118(14)
C75 0.0208(16) 0.0305(18) 0.046(2) 0.0148(18) 0.0013(17) 0.0119(14)
C76 0.0164(15) 0.0392(19) 0.044(2) 0.0158(18) 0.0064(16) 0.0189(14)
N77 0.0235(13) 0.0316(15) 0.0334(17) 0.0101(14) 0.0026(13) 0.0147(11)
C78 0.0202(16) 0.0293(18) 0.040(2) 0.0212(17) 0.0116(16) 0.0075(14)
C79 0.0261(17) 0.0175(15) 0.049(2) 0.0184(16) 0.0051(17) 0.0113(13)
C80 0.0243(16) 0.0381(19) 0.0233(19) 0.0056(17) 0.0067(16) 0.0156(14)
C81 0.0260(17) 0.0193(17) 0.032(2) 0.0021(16) 0.0036(17) 0.0086(14)
C82 0.0229(16) 0.0253(17) 0.040(2) 0.0106(17) 0.0028(17) 0.0127(14)
C83 0.0237(16) 0.0286(17) 0.0229(19) 0.0136(15) 0.0024(15) 0.0130(13)
C84 0.0237(17) 0.0191(17) 0.031(2) 0.0107(16) 0.0020(16) 0.0013(14)
C85 0.0292(18) 0.0300(18) 0.049(2) 0.0185(18) 0.0016(18) 0.0128(15)
N86 0.0181(13) 0.0307(14) 0.0400(18) 0.0123(14) 0.0029(13) 0.0124(11)
C87 0.0263(17) 0.0186(17) 0.037(2) 0.0048(17) -0.0057(17) 0.0046(14)
C88 0.0243(16) 0.0261(18) 0.037(2) 0.0039(17) 0.0018(17) 0.0123(14)
P89 0.0496(7) 0.0278(6) 0.0742(9) -0.0041(6) -0.0056(7) 0.0006(5)
F90 0.0812(17) 0.0445(14) 0.107(2) -0.0244(15) 0.0159(17) 0.0184(13)
F91 0.115(2) 0.0398(14) 0.132(2) -0.0123(17) -0.0702(19) 0.0078(15)
F92 0.137(2) 0.0440(15) 0.078(2) 0.0117(15) 0.0235(19) 0.0063(16)
F93 0.0471(13) 0.0379(13) 0.127(2) -0.0099(15) -0.0150(15) 0.0128(11)
F94 0.0356(12) 0.0601(15) 0.0822(19) -0.0137(14) -0.0045(13) 0.0054(11)
F95 0.0520(14) 0.0506(14) 0.102(2) 0.0181(15) 0.0056(15) 0.0079(12)
P96 0.0475(6) 0.0427(7) 0.0541(7) -0.0006(6) 0.0166(6) -0.0099(6)
F97 0.0465(15) 0.093(2) 0.0448(17) 0.0080(16) -0.0071(14) 0.0199(15)
F98 0.247(3) 0.097(2) 0.092(3) -0.026(2) -0.050(3) 0.122(2)
F99 0.0461(18) 0.121(3) 0.080(2) 0.047(2) -0.0198(18) -0.0128(19)
F100 0.1116(19) 0.175(3) 0.095(3) -0.028(2) -0.003(2) 0.1167(17)
F101 0.250(5) 0.175(4) 0.103(3) 0.097(3) -0.095(3) -0.133(4)
F102 0.0610(18) 0.0438(16) 0.063(2) 0.0188(16) 0.0108(16) -0.0048(15)
P103 0.0347(6) 0.0322(6) 0.1540(14) 0.0252(8) -0.0057(8) 0.0106(5)
F104 0.0741(16) 0.0356(14) 0.222(4) -0.0026(19) 0.050(2) 0.0252(12)
F105 0.0980(19) 0.0548(15) 0.162(3) 0.0453(17) -0.0544(19) 0.0086(14)
F106 0.0743(16) 0.0478(14) 0.114(2) 0.0238(15) -0.0164(17) 0.0144(12)
F107 0.097(2) 0.093(2) 0.0700(19) 0.0123(17) 0.0190(17) 0.0009(18)
F108 0.0423(15) 0.0465(16) 0.264(4) 0.005(2) -0.002(2) 0.0052(13)
F109 0.0343(12) 0.0506(13) 0.103(2) 0.0287(14) -0.0175(13) 0.0036(10)
P110 0.0454(6) 0.0324(5) 0.0595(8) 0.0102(5) 0.0048(6) 0.0142(5)
F111 0.0861(16) 0.0621(15) 0.0716(18) 0.0053(14) 0.0166(15) 0.0332(13)
F112 0.0437(13) 0.0676(15) 0.0817(18) 0.0221(14) -0.0112(13) 0.0055(12)
F113 0.0535(12) 0.0362(11) 0.0709(16) 0.0154(12) 0.0243(12) 0.0151(10)
F114 0.0360(12) 0.0829(16) 0.0856(19) 0.0040(15) -0.0001(13) 0.0232(11)
F115 0.0723(15) 0.0485(13) 0.0782(17) 0.0329(13) 0.0261(14) 0.0142(12)
F116 0.0821(16) 0.0343(12) 0.0738(17) 0.0182(12) -0.0077(14) 0.0168(11)
N117 0.045(2) 0.089(3) 0.122(4) -0.032(3) -0.005(2) 0.0304(19)
C118 0.040(2) 0.068(3) 0.071(3) -0.023(3) 0.015(2) 0.004(2)
C119 0.119(5) 0.115(5) 0.059(4) -0.009(4) 0.021(4) -0.029(4)
N120 0.0526(19) 0.0296(16) 0.070(2) 0.0163(17) 0.0064(19) 0.0103(15)
C121 0.0383(19) 0.033(2) 0.065(3) 0.006(2) 0.004(2) 0.0212(16)
C122 0.042(2) 0.046(3) 0.095(4) -0.017(3) -0.004(3) 0.012(2)
N123 0.0241(16) 0.0482(19) 0.179(4) 0.044(2) 0.016(2) 0.0138(15)
C124 0.0213(18) 0.048(2) 0.117(4) 0.031(3) 0.011(2) 0.0155(17)
C125 0.041(2) 0.028(2) 0.209(6) 0.026(3) 0.033(3) 0.0091(19)
N126 0.086(2) 0.046(2) 0.059(2) 0.0157(19) 0.009(2) 0.0230(18)
C127 0.051(2) 0.034(2) 0.035(2) 0.0117(19) -0.004(2) 0.0053(19)
C128 0.037(2) 0.038(2) 0.094(4) 0.006(3) 0.003(3) 0.0076(19)
N129 0.086(3) 0.067(3) 0.186(5) -0.041(3) -0.062(3) 0.036(2)
C130 0.098(4) 0.039(3) 0.117(5) 0.023(3) -0.023(4) 0.014(3)
C131 0.079(3) 0.224(6) 0.081(4) 0.053(4) 0.006(3) 0.066(4)

loop_
_atom_type_symbol
_atom_type_description
_atom_type_scat_dispersion_real
_atom_type_scat_dispersion_imag
_atom_type_scat_source
C C 0.0033 0.0016 'International Tables Vol C Tables 4.2.6.8 and 6.1.1.4'
H H 0.0000 0.0000 'International Tables Vol C Tables 4.2.6.8 and 6.1.1.4'
N N 0.0061 0.0033 'International Tables Vol C Tables 4.2.6.8 and 6.1.1.4'
O O 0.0106 0.0060 'International Tables Vol C Tables 4.2.6.8 and 6.1.1.4'
F F 0.0171 0.0103 'International Tables Vol C Tables 4.2.6.8 and 6.1.1.4'
P P 0.1023 0.0942 'International Tables Vol C Tables 4.2.6.8 and 6.1.1.4'
S S 0.1246 0.1234 'International Tables Vol C Tables 4.2.6.8 and 6.1.1.4'

loop_
_geom_angle_atom_site_label_1
_geom_angle_atom_site_label_2
_geom_angle_atom_site_label_3
_geom_angle
C18 S1 C2 96.3(2)
C20 C2 S3 122.1(4)
C20 C2 S1 115.3(3)
S3 C2 S1 122.5(2)
C4 S3 C2 101.2(3)
C5 C4 S3 112.8(4)
C5 C4 H4A 109.0
S3 C4 H4A 109.0
C5 C4 H4B 109.0
S3 C4 H4B 109.0
H4A C4 H4B 107.8
C4 C5 C6 124.9(5)
C4 C5 H5A 106.1
C6 C5 H5A 106.1
C4 C5 H5B 106.1
C6 C5 H5B 106.1
H5A C5 H5B 106.3
C7 C6 C5 117.2(6)
C7 C6 H6A 108.0
C5 C6 H6A 108.0
C7 C6 H6B 108.0
C5 C6 H6B 108.0
H6A C6 H6B 107.2
C6 C7 C8 118.9(8)
C6 C7 H7A 107.6
C8 C7 H7A 107.6
C6 C7 H7B 107.6
C8 C7 H7B 107.6
H7A C7 H7B 107.0
C9 C8 C7 119.9(10)
C9 C8 H8A 107.4
C7 C8 H8A 107.4
C9 C8 H8B 107.3
C7 C8 H8B 107.3
H8A C8 H8B 106.9
C10 C9 C8 128.4(8)
C10 C9 H9A 105.3
C8 C9 H9A 105.2
C10 C9 H9B 105.2
C8 C9 H9B 105.2
H9A C9 H9B 105.9
C11 C10 C9 128.0(10)
C11 C10 H10A 105.3
C9 C10 H10A 105.4
C11 C10 H10B 105.3
C9 C10 H10B 105.3
H10A C10 H10B 106.0
C10 C11 C12 114.9(7)
C10 C11 H11A 108.5
C12 C11 H11A 108.6
C10 C11 H11B 108.6
C12 C11 H11B 108.6
H11A C11 H11B 107.5
C13 C12 C11 110.7(7)
C13 C12 H12A 109.5
C11 C12 H12A 109.5
C13 C12 H12B 109.5
C11 C12 H12B 109.5
H12A C12 H12B 108.1
C12 C13 S14 109.8(6)
C12 C13 H13A 109.7
S14 C13 H13A 109.7
C12 C13 H13B 109.7
S14 C13 H13B 109.7
H13A C13 H13B 108.2
C15 S14 C13 100.0(3)
C47 C15 S16 118.2(4)
C47 C15 S14 123.2(4)
S16 C15 S14 118.4(3)
C15 S16 C17 94.1(2)
C18 C17 S48 126.6(4)
C18 C17 S16 118.6(3)
S48 C17 S16 114.8(3)
C17 C18 S1 122.8(3)
C17 C18 S19 122.9(3)
S1 C18 S19 114.3(3)
C18 S19 C20 94.8(2)
C2 C20 S21 126.0(4)
C2 C20 S19 117.5(4)
S21 C20 S19 116.5(2)
C20 S21 C22 99.7(2)
C23 C22 S21 110.9(3)
C23 C22 H22A 109.5
S21 C22 H22A 109.5
C23 C22 H22B 109.5
S21 C22 H22B 109.5
H22A C22 H22B 108.0
O24 C23 C22 110.2(4)
O24 C23 H23A 109.6
C22 C23 H23A 109.6
O24 C23 H23B 109.6
C22 C23 H23B 109.6
H23A C23 H23B 108.1
C23 O24 C25 110.6(3)
O24 C25 C26 109.5(3)
O24 C25 H25A 109.8
C26 C25 H25A 109.8
O24 C25 H25B 109.8
C26 C25 H25B 109.8
H25A C25 H25B 108.2
O27 C26 C25 109.2(4)
O27 C26 H26A 109.8
C25 C26 H26A 109.9
O27 C26 H26B 109.8
C25 C26 H26B 109.8
H26A C26 H26B 108.3
C28 O27 C26 113.5(3)
O27 C28 C29 110.3(3)
O27 C28 H28A 109.6
C29 C28 H28A 109.6
O27 C28 H28B 109.6
C29 C28 H28B 109.6
H28A C28 H28B 108.1
O30 C29 C28 106.7(3)
O30 C29 H29A 110.4
C28 C29 H29A 110.4
O30 C29 H29B 110.4
C28 C29 H29B 110.4
H29A C29 H29B 108.6
C31 O30 C29 117.8(3)
C36 C31 O30 115.8(3)
C36 C31 C32 120.7(4)
O30 C31 C32 123.5(3)
C33 C32 C31 118.1(3)
C33 C32 H32 121.0
C31 C32 H32 121.0
C34 C33 C32 122.2(3)
C34 C33 H33 118.9
C32 C33 H33 118.9
C33 C34 O37 116.7(3)
C33 C34 C35 119.8(4)
O37 C34 C35 123.4(3)
C36 C35 C34 117.2(3)
C36 C35 H35 121.4
C34 C35 H35 121.4
C31 C36 C35 121.9(3)
C31 C36 H36 119.0
C35 C36 H36 119.0
C34 O37 C38 118.2(3)
O37 C38 C39 107.1(3)
O37 C38 H38A 110.3
C39 C38 H38A 110.3
O37 C38 H38B 110.3
C39 C38 H38B 110.3
H38A C38 H38B 108.5
O40 C39 C38 110.1(3)
O40 C39 H39A 109.6
C38 C39 H39A 109.6
O40 C39 H39B 109.6
C38 C39 H39B 109.6
H39A C39 H39B 108.1
C39 O40 C41 113.7(3)
O40 C41 C42 109.5(4)
O40 C41 H41A 109.8
C42 C41 H41A 109.8
O40 C41 H41B 109.8
C42 C41 H41B 109.8
H41A C41 H41B 108.2
O43 C42 C41 114.0(3)
O43 C42 H42A 108.8
C41 C42 H42A 108.8
O43 C42 H42B 108.8
C41 C42 H42B 108.8
H42A C42 H42B 107.7
C42 O43 C44 113.8(3)
O43 C44 C45 108.1(4)
O43 C44 H44A 110.1
C45 C44 H44A 110.1
O43 C44 H44B 110.1
C45 C44 H44B 110.1
H44A C44 H44B 108.4
C44 C45 S46 114.4(4)
C44 C45 H45A 108.7
S46 C45 H45A 108.7
C44 C45 H45B 108.7
S46 C45 H45B 108.7
H45A C45 H45B 107.6
C47 S46 C45 102.1(2)
C15 C47 S48 117.6(4)
C15 C47 S46 126.2(5)
S48 C47 S46 116.2(3)
C17 S48 C47 95.2(2)
C50 C49 N86 110.3(3)
C50 C49 H20 110.9(19)
N86 C49 H20 106.4(18)
C50 C49 H27 113.5(19)
N86 C49 H27 109.4(19)
H20 C49 H27 106(3)
C51 C50 C55 116.9(3)
C51 C50 C49 122.1(3)
C55 C50 C49 120.7(3)
C52 C51 C50 122.9(3)
C52 C51 H34 121.8(19)
C50 C51 H34 115(2)
C51 C52 C53 119.5(3)
C51 C52 H15 124.8(18)
C53 C52 H15 115.5(18)
C52 C53 C54 119.1(4)
C52 C53 C56 120.8(3)
C54 C53 C56 120.0(3)
C55 C54 C53 120.7(3)
C55 C54 H16 123.0(18)
C53 C54 H16 116.2(18)
C54 C55 C50 120.7(3)
C54 C55 H2 116.9(16)
C50 C55 H2 122.4(16)
N57 C56 C53 108.3(3)
N57 C56 H1 101.8(17)
C53 C56 H1 107.1(19)
N57 C56 H25 101(2)
C53 C56 H25 110.8(18)
H1 C56 H25 126(3)
C58 N57 C62 120.7(3)
C58 N57 C56 119.4(3)
C62 N57 C56 119.7(3)
N57 C58 C59 120.7(3)
N57 C58 H12 115.9(14)
C59 C58 H12 122.1(14)
C58 C59 C60 119.9(3)
C58 C59 H4 112.9(17)
C60 C59 H4 125.0(17)
C61 C60 C59 117.3(3)
C61 C60 C63 121.6(3)
C59 C60 C63 121.1(3)
C62 C61 C60 120.7(3)
C62 C61 H21 117.1(15)
C60 C61 H21 121.7(16)
N57 C62 C61 120.4(3)
N57 C62 H13 113(2)
C61 C62 H13 126(2)
C64 C63 C68 118.3(3)
C64 C63 C60 121.9(3)
C68 C63 C60 119.7(3)
C63 C64 C65 121.5(3)
C63 C64 H29 128.9(17)
C65 C64 H29 109.6(17)
N66 C65 C64 118.5(3)
N66 C65 H23 117(2)
C64 C65 H23 124(2)
C67 N66 C65 121.3(3)
C67 N66 C69 118.7(3)
C65 N66 C69 119.7(3)
N66 C67 C68 121.3(3)
N66 C67 H5 124.7(16)
C68 C67 H5 113.2(16)
C67 C68 C63 118.9(3)
C67 C68 H14 121.7(17)
C63 C68 H14 119.4(17)
N66 C69 C70 109.0(3)
N66 C69 H22 104.4(18)
C70 C69 H22 111.0(19)
N66 C69 H24 105.0(17)
C70 C69 H24 108.1(17)
H22 C69 H24 119(2)
C71 C70 C75 118.8(4)
C71 C70 C69 121.7(3)
C75 C70 C69 119.1(3)
C72 C71 C70 121.4(3)
C72 C71 H18 120(2)
C70 C71 H18 119(2)
C71 C72 C73 120.3(3)
C71 C72 H8 118(2)
C73 C72 H8 122(2)
C72 C73 C74 118.1(3)
C72 C73 C76 121.0(3)
C74 C73 C76 120.8(3)
C75 C74 C73 121.7(3)
C75 C74 H17 117.6(16)
C73 C74 H17 120.7(16)
C74 C75 C70 119.6(3)
C74 C75 H30 119.6(17)
C70 C75 H30 120.6(18)
C73 C76 N77 109.3(3)
C73 C76 H19 107.9(16)
N77 C76 H19 107.0(17)
C73 C76 H31 115.7(18)
N77 C76 H31 103.4(16)
H19 C76 H31 113(2)
C82 N77 C78 121.7(3)
C82 N77 C76 119.0(3)
C78 N77 C76 119.1(2)
N77 C78 C79 119.3(3)
N77 C78 H10 122.5(16)
C79 C78 H10 118.1(16)
C80 C79 C78 120.4(3)
C80 C79 H3 128.3(13)
C78 C79 H3 111.3(13)
C79 C80 C81 118.0(3)
C79 C80 C83 120.9(3)
C81 C80 C83 121.0(3)
C82 C81 C80 120.3(3)
C82 C81 H37 117(2)
C80 C81 H37 123(2)
N77 C82 C81 120.2(3)
N77 C82 H11 115.7(14)
C81 C82 H11 124.1(14)
C84 C83 C88 118.5(3)
C84 C83 C80 120.5(3)
C88 C83 C80 120.9(3)
C85 C84 C83 119.1(3)
C85 C84 H7 116.8(16)
C83 C84 H7 124.1(16)
N86 C85 C84 121.0(3)
N86 C85 H6 121.5(19)
C84 C85 H6 117.3(19)
C87 N86 C85 121.2(3)
C87 N86 C49 120.2(3)
C85 N86 C49 118.2(3)
N86 C87 C88 120.5(3)
N86 C87 H28 126.7(19)
C88 C87 H28 112.6(19)
C87 C88 C83 119.5(3)
C87 C88 H40 118.1(16)
C83 C88 H40 122.3(16)
F92 P89 F95 178.22(18)
F92 P89 F93 91.76(17)
F95 P89 F93 89.97(16)
F92 P89 F91 90.81(17)
F95 P89 F91 89.60(16)
F93 P89 F91 90.51(16)
F92 P89 F90 89.85(17)
F95 P89 F90 88.43(15)
F93 P89 F90 178.39(17)
F91 P89 F90 89.43(16)
F92 P89 F94 88.99(15)
F95 P89 F94 90.60(15)
F93 P89 F94 89.50(14)
F91 P89 F94 179.8(2)
F90 P89 F94 90.56(15)
F3A P96 F2A 84.8(7)
F3A P96 F101 151.4(6)
F2A P96 F101 84.3(5)
F3A P96 F100 117.2(5)
F2A P96 F100 127.3(6)
F101 P96 F100 90.2(3)
F3A P96 F99 94.4(5)
F2A P96 F99 30.9(5)
F101 P96 F99 89.6(2)
F100 P96 F99 97.0(2)
F3A P96 F102 26.9(5)
F2A P96 F102 95.6(5)
F101 P96 F102 178.2(3)
F100 P96 F102 91.3(2)
F99 P96 F102 91.23(18)
F3A P96 F97 85.6(5)
F2A P96 F97 142.6(6)
F101 P96 F97 87.2(2)
F100 P96 F97 89.02(18)
F99 P96 F97 173.2(2)
F102 P96 F97 91.76(16)
F3A P96 F98 60.8(5)
F2A P96 F98 58.5(5)
F101 P96 F98 91.0(3)
F100 P96 F98 174.2(2)
F99 P96 F98 88.7(2)
F102 P96 F98 87.4(2)
F97 P96 F98 85.36(19)
F3A P96 F4A 97.4(6)
F2A P96 F4A 153.8(7)
F101 P96 F4A 104.0(5)
F100 P96 F4A 30.3(4)
F99 P96 F4A 123.2(5)
F102 P96 F4A 76.9(5)
F97 P96 F4A 63.4(5)
F98 P96 F4A 144.0(5)
F3A P96 F1A 158.5(7)
F2A P96 F1A 84.5(6)
F101 P96 F1A 44.9(5)
F100 P96 F1A 57.2(5)
F99 P96 F1A 67.4(5)
F102 P96 F1A 136.9(5)
F97 P96 F1A 113.9(5)
F98 P96 F1A 126.8(5)
F4A P96 F1A 84.3(6)
F3A P96 F6A 138.6(6)
F2A P96 F6A 85.4(6)
F101 P96 F6A 13.8(4)
F100 P96 F6A 100.5(4)
F99 P96 F6A 97.3(3)
F102 P96 F6A 164.4(4)
F97 P96 F6A 78.4(3)
F98 P96 F6A 79.9(4)
F4A P96 F6A 108.6(6)
F1A P96 F6A 58.7(6)
F3A P96 F5A 86.0(7)
F2A P96 F5A 74.1(7)
F101 P96 F5A 116.1(6)
F100 P96 F5A 61.7(5)
F99 P96 F5A 45.8(5)
F102 P96 F5A 65.6(5)
F97 P96 F5A 140.9(5)
F98 P96 F5A 122.5(5)
F4A P96 F5A 80.0(7)
F1A P96 F5A 73.2(7)
F6A P96 F5A 129.2(6)
F107 P103 F104 93.3(2)
F107 P103 F106 90.89(17)
F104 P103 F106 175.3(2)
F107 P103 F108 92.4(2)
F104 P103 F108 89.35(16)
F106 P103 F108 88.35(16)
F107 P103 F109 88.79(16)
F104 P103 F109 89.56(14)
F106 P103 F109 92.65(15)
F108 P103 F109 178.45(18)
F107 P103 F105 177.19(18)
F104 P103 F105 87.85(19)
F106 P103 F105 88.05(18)
F108 P103 F105 90.19(19)
F109 P103 F105 88.66(15)
F114 P110 F111 90.16(15)
F114 P110 F116 90.41(15)
F111 P110 F116 90.64(15)
F114 P110 F113 89.78(14)
F111 P110 F113 179.64(16)
F116 P110 F113 89.71(14)
F114 P110 F112 179.08(16)
F111 P110 F112 90.49(14)
F116 P110 F112 90.23(14)
F113 P110 F112 89.57(14)
F114 P110 F115 89.15(14)
F111 P110 F115 89.70(15)
F116 P110 F115 179.44(15)
F113 P110 F115 89.94(14)
F112 P110 F115 90.20(14)
N117 C118 C119 176.2(5)
C118 C119 H11C 109.5
C118 C119 H11D 109.5
H11C C119 H11D 109.5
C118 C119 H11E 109.5
H11C C119 H11E 109.5
H11D C119 H11E 109.5
N120 C121 C122 178.6(5)
C121 C122 H12C 109.5
C121 C122 H12D 109.5
H12C C122 H12D 109.5
C121 C122 H12E 109.5
H12C C122 H12E 109.5
H12D C122 H12E 109.5
N123 C124 C125 178.7(6)
C124 C125 H12F 109.5
C124 C125 H12G 109.5
H12F C125 H12G 109.5
C124 C125 H12H 109.5
H12F C125 H12H 109.5
H12G C125 H12H 109.5
N126 C127 C128 178.7(5)
C127 C128 H9 120(3)
C127 C128 H26 109.4(19)
H9 C128 H26 96(3)
C127 C128 H39 109(3)
H9 C128 H39 112(3)
H26 C128 H39 109(3)
N129 C130 C131 177.4(7)
C130 C131 H13C 109.5
C130 C131 H13D 109.5
H13C C131 H13D 109.5
C130 C131 H13E 109.5
H13C C131 H13E 109.5
H13D C131 H13E 109.5
N132 C133 C134 140.7(18)
N135 C136 C137 147.6(15)
N138 C139 C140 173.3(9)

loop_
_geom_bond_atom_site_label_1
_geom_bond_atom_site_label_2
_geom_bond_distance
S1 C18 1.737(4)
S1 C2 1.755(5)
F1A P96 1.643(13)
C2 C20 1.352(5)
C2 S3 1.684(5)
F2A P96 1.489(12)
S3 C4 1.513(7)
F3A P96 1.422(12)
C4 C5 1.401(9)
C4 H4A 0.9900
C4 H4B 0.9900
F4A P96 1.645(12)
C5 C6 1.494(8)
C5 H5A 0.9900
C5 H5B 0.9900
F5A P96 1.99(2)
C6 C7 1.479(9)
C6 H6A 0.9900
C6 H6B 0.9900
F6A P96 1.791(11)
C7 C8 1.531(10)
C7 H7A 0.9900
C7 H7B 0.9900
C8 C9 1.478(12)
C8 H8A 0.9900
C8 H8B 0.9900
C9 C10 1.411(11)
C9 H9A 0.9900
C9 H9B 0.9900
C10 C11 1.388(14)
C10 H10A 0.9900
C10 H10B 0.9900
C11 C12 1.730(11)
C11 H11A 0.9900
C11 H11B 0.9900
C12 C13 1.323(9)
C12 H12A 0.9900
C12 H12B 0.9900
C13 S14 1.767(8)
C13 H13A 0.9900
C13 H13B 0.9900
S14 C15 1.761(5)
C15 C47 1.305(7)
C15 S16 1.756(5)
S16 C17 1.787(5)
C17 C18 1.369(7)
C17 S48 1.720(5)
C18 S19 1.740(4)
S19 C20 1.772(5)
C20 S21 1.762(5)
S21 C22 1.839(5)
C22 C23 1.480(6)
C22 H22A 0.9900
C22 H22B 0.9900
C23 O24 1.431(6)
C23 H23A 0.9900
C23 H23B 0.9900
O24 C25 1.433(4)
C25 C26 1.501(7)
C25 H25A 0.9900
C25 H25B 0.9900
C26 O27 1.449(5)
C26 H26A 0.9900
C26 H26B 0.9900
O27 C28 1.394(5)
C28 C29 1.513(6)
C28 H28A 0.9900
C28 H28B 0.9900
C29 O30 1.442(4)
C29 H29A 0.9900
C29 H29B 0.9900
O30 C31 1.387(5)
C31 C36 1.357(5)
C31 C32 1.411(5)
C32 C33 1.379(5)
C32 H32 0.9500
C33 C34 1.374(5)
C33 H33 0.9500
C34 O37 1.379(5)
C34 C35 1.427(5)
C35 C36 1.404(5)
C35 H35 0.9500
C36 H36 0.9500
O37 C38 1.427(4)
C38 C39 1.503(6)
C38 H38A 0.9900
C38 H38B 0.9900
C39 O40 1.408(5)
C39 H39A 0.9900
C39 H39B 0.9900
O40 C41 1.437(5)
C41 C42 1.491(6)
C41 H41A 0.9900
C41 H41B 0.9900
C42 O43 1.409(5)
C42 H42A 0.9900
C42 H42B 0.9900
O43 C44 1.426(5)
C44 C45 1.493(7)
C44 H44A 0.9900
C44 H44B 0.9900
C45 S46 1.798(6)
C45 H45A 0.9900
C45 H45B 0.9900
S46 C47 1.775(6)
C47 S48 1.772(6)
C49 C50 1.491(5)
C49 N86 1.508(4)
C49 H20 0.87(3)
C49 H27 0.88(2)
C50 C51 1.386(5)
C50 C55 1.401(5)
C51 C52 1.371(5)
C51 H34 0.85(3)
C52 C53 1.379(5)
C52 H15 0.96(3)
C53 C54 1.393(5)
C53 C56 1.501(5)
C54 C55 1.378(5)
C54 H16 0.80(3)
C55 H2 0.95(2)
C56 N57 1.491(4)
C56 H1 0.88(3)
C56 H25 0.95(3)
N57 C58 1.328(4)
N57 C62 1.348(5)
C58 C59 1.382(5)
C58 H12 1.09(3)
C59 C60 1.402(5)
C59 H4 0.96(2)
C60 C61 1.376(4)
C60 C63 1.490(4)
C61 C62 1.376(5)
C61 H21 0.96(3)
C62 H13 0.79(3)
C63 C64 1.383(4)
C63 C68 1.387(5)
C64 C65 1.384(5)
C64 H29 1.01(3)
C65 N66 1.353(5)
C65 H23 1.08(3)
N66 C67 1.342(4)
N66 C69 1.513(4)
C67 C68 1.384(5)
C67 H5 0.95(3)
C68 H14 0.95(2)
C69 C70 1.517(5)
C69 H22 0.91(3)
C69 H24 0.87(2)
C70 C71 1.384(5)
C70 C75 1.390(5)
C71 C72 1.371(6)
C71 H18 0.84(3)
C72 C73 1.385(5)
C72 H8 0.82(3)
C73 C74 1.397(5)
C73 C76 1.501(5)
C74 C75 1.372(5)
C74 H17 0.89(2)
C75 H30 0.81(2)
C76 N77 1.503(4)
C76 H19 0.99(3)
C76 H31 0.87(2)
N77 C82 1.340(4)
N77 C78 1.345(4)
C78 C79 1.395(5)
C78 H10 1.00(2)
C79 C80 1.369(4)
C79 H3 1.00(2)
C80 C81 1.399(5)
C80 C83 1.498(5)
C81 C82 1.363(5)
C81 H37 0.82(2)
C82 H11 0.94(3)
C83 C84 1.377(5)
C83 C88 1.385(4)
C84 C85 1.375(5)
C84 H7 0.96(2)
C85 N86 1.336(4)
C85 H6 0.81(3)
N86 C87 1.316(4)
C87 C88 1.380(5)
C87 H28 0.85(2)
C88 H40 1.01(3)
P89 F92 1.585(3)
P89 F95 1.586(3)
P89 F93 1.587(3)
P89 F91 1.591(3)
P89 F90 1.592(3)
P89 F94 1.597(3)
P96 F101 1.519(5)
P96 F100 1.520(4)
P96 F99 1.568(3)
P96 F102 1.590(3)
P96 F97 1.619(3)
P96 F98 1.622(4)
P103 F107 1.535(4)
P103 F104 1.548(3)
P103 F106 1.562(3)
P103 F108 1.594(3)
P103 F109 1.594(2)
P103 F105 1.654(4)
P110 F114 1.584(3)
P110 F111 1.591(3)
P110 F116 1.592(3)
P110 F113 1.593(3)
P110 F112 1.596(3)
P110 F115 1.611(3)
N117 C118 1.146(6)
C118 C119 1.409(7)
C119 H11C 0.9800
C119 H11D 0.9800
C119 H11E 0.9800
N120 C121 1.148(4)
C121 C122 1.425(5)
C122 H12C 0.9800
C122 H12D 0.9800
C122 H12E 0.9800
N123 C124 1.147(4)
C124 C125 1.434(5)
C125 H12F 0.9800
C125 H12G 0.9800
C125 H12H 0.9800
N126 C127 1.145(5)
C127 C128 1.432(5)
C128 H9 1.01(4)
C128 H26 0.97(3)
C128 H39 0.88(4)
N129 C130 1.164(7)
C130 C131 1.455(8)
C131 H13C 0.9800
C131 H13D 0.9800
C131 H13E 0.9800
N132 C133 1.205(11)
C133 C134 1.401(11)
C134 H13F 0.9800
C134 H13G 0.9800
C134 H13H 0.9800
N135 C136 1.219(10)
C136 C137 1.349(9)
C137 H13I 0.9800
C137 H13J 0.9800
C137 H13K 0.9800
N138 C139 1.327(7)
C139 C140 1.311(7)
C140 H14A 0.9800
C140 H14B 0.9800
C140 H14C 0.9800

loop_
_geom_torsion_atom_site_label_1
_geom_torsion_atom_site_label_2
_geom_torsion_atom_site_label_3
_geom_torsion_atom_site_label_4
_geom_torsion
C18 S1 C2 C20 -9.5(4)
C18 S1 C2 S3 166.4(3)
C20 C2 S3 C4 -149.3(5)
S1 C2 S3 C4 35.0(4)
C2 S3 C4 C5 -124.8(5)
S3 C4 C5 C6 60.4(8)
C4 C5 C6 C7 90.2(7)
C5 C6 C7 C8 -173.1(5)
C6 C7 C8 C9 168.9(6)
C7 C8 C9 C10 -115.3(14)
C8 C9 C10 C11 165.5(13)
C9 C10 C11 C12 -126.1(12)
C10 C11 C12 C13 -71.9(10)
C11 C12 C13 S14 175.6(5)
C12 C13 S14 C15 -94.0(6)
C13 S14 C15 C47 -144.6(5)
C13 S14 C15 S16 41.2(4)
C47 C15 S16 C17 -0.1(5)
S14 C15 S16 C17 174.3(3)
C15 S16 C17 C18 176.7(4)
C15 S16 C17 S48 -2.6(3)
S48 C17 C18 S1 -179.6(3)
S16 C17 C18 S1 1.2(6)
S48 C17 C18 S19 2.0(6)
S16 C17 C18 S19 -177.1(2)
C2 S1 C18 C17 -165.0(4)
C2 S1 C18 S19 13.5(3)
C17 C18 S19 C20 166.2(4)
S1 C18 S19 C20 -12.3(3)
S3 C2 C20 S21 5.6(6)
S1 C2 C20 S21 -178.4(3)
S3 C2 C20 S19 -173.6(3)
S1 C2 C20 S19 2.4(5)
C18 S19 C20 C2 6.0(4)
C18 S19 C20 S21 -173.3(3)
C2 C20 S21 C22 95.8(4)
S19 C20 S21 C22 -85.0(3)
C20 S21 C22 C23 -72.4(4)
S21 C22 C23 O24 167.2(3)
C22 C23 O24 C25 177.8(4)
C23 O24 C25 C26 161.9(4)
O24 C25 C26 O27 -68.5(4)
C25 C26 O27 C28 -164.2(3)
C26 O27 C28 C29 173.2(3)
O27 C28 C29 O30 74.4(4)
C28 C29 O30 C31 -173.0(3)
C29 O30 C31 C36 -178.6(3)
C29 O30 C31 C32 1.2(5)
C36 C31 C32 C33 -2.3(5)
O30 C31 C32 C33 177.9(3)
C31 C32 C33 C34 2.3(5)
C32 C33 C34 O37 -178.8(3)
C32 C33 C34 C35 -1.1(5)
C33 C34 C35 C36 -0.2(5)
O37 C34 C35 C36 177.4(3)
O30 C31 C36 C35 -179.1(3)
C32 C31 C36 C35 1.1(6)
C34 C35 C36 C31 0.2(5)
C33 C34 O37 C38 -179.4(3)
C35 C34 O37 C38 3.0(5)
C34 O37 C38 C39 -169.0(3)
O37 C38 C39 O40 73.0(4)
C38 C39 O40 C41 169.0(3)
C39 O40 C41 C42 -175.1(3)
O40 C41 C42 O43 77.7(4)
C41 C42 O43 C44 -71.1(5)
C42 O43 C44 C45 -156.7(4)
O43 C44 C45 S46 68.4(4)
C44 C45 S46 C47 66.6(4)
S16 C15 C47 S48 2.8(6)
S14 C15 C47 S48 -171.4(3)
S16 C15 C47 S46 -175.6(3)
S14 C15 C47 S46 10.2(7)
C45 S46 C47 C15 -116.8(5)
C45 S46 C47 S48 64.8(4)
C18 C17 S48 C47 -175.5(4)
S16 C17 S48 C47 3.6(3)
C15 C47 S48 C17 -3.9(5)
S46 C47 S48 C17 174.6(3)
N86 C49 C50 C51 -97.6(4)
N86 C49 C50 C55 76.3(4)
C55 C50 C51 C52 -1.5(5)
C49 C50 C51 C52 172.6(3)
C50 C51 C52 C53 -0.9(5)
C51 C52 C53 C54 2.6(5)
C51 C52 C53 C56 -173.4(3)
C52 C53 C54 C55 -2.0(5)
C56 C53 C54 C55 174.0(3)
C53 C54 C55 C50 -0.4(5)
C51 C50 C55 C54 2.1(5)
C49 C50 C55 C54 -172.1(3)
C52 C53 C56 N57 95.3(4)
C54 C53 C56 N57 -80.7(3)
C53 C56 N57 C58 -78.7(4)
C53 C56 N57 C62 96.8(4)
C62 N57 C58 C59 -2.8(5)
C56 N57 C58 C59 172.7(3)
N57 C58 C59 C60 -1.6(6)
C58 C59 C60 C61 5.3(5)
C58 C59 C60 C63 -173.5(3)
C59 C60 C61 C62 -4.9(5)
C63 C60 C61 C62 173.9(3)
C58 N57 C62 C61 3.2(5)
C56 N57 C62 C61 -172.2(3)
C60 C61 C62 N57 0.7(5)
C61 C60 C63 C64 163.3(3)
C59 C60 C63 C64 -18.0(5)
C61 C60 C63 C68 -19.7(5)
C59 C60 C63 C68 159.0(3)
C68 C63 C64 C65 -4.3(6)
C60 C63 C64 C65 172.7(4)
C63 C64 C65 N66 1.7(6)
C64 C65 N66 C67 1.7(6)
C64 C65 N66 C69 -171.7(3)
C65 N66 C67 C68 -2.4(5)
C69 N66 C67 C68 171.1(3)
N66 C67 C68 C63 -0.3(5)
C64 C63 C68 C67 3.6(5)
C60 C63 C68 C67 -173.5(3)
C67 N66 C69 C70 -74.9(4)
C65 N66 C69 C70 98.7(4)
N66 C69 C70 C71 -81.2(4)
N66 C69 C70 C75 91.2(4)
C75 C70 C71 C72 0.2(5)
C69 C70 C71 C72 172.7(3)
C70 C71 C72 C73 -2.6(5)
C71 C72 C73 C74 3.6(5)
C71 C72 C73 C76 -172.6(3)
C72 C73 C74 C75 -2.3(5)
C76 C73 C74 C75 173.9(3)
C73 C74 C75 C70 -0.1(5)
C71 C70 C75 C74 1.1(5)
C69 C70 C75 C74 -171.5(3)
C72 C73 C76 N77 81.8(3)
C74 C73 C76 N77 -94.2(4)
C73 C76 N77 C82 78.0(4)
C73 C76 N77 C78 -96.4(4)
C82 N77 C78 C79 -2.0(5)
C76 N77 C78 C79 172.2(3)
N77 C78 C79 C80 -0.7(5)
C78 C79 C80 C81 3.8(5)
C78 C79 C80 C83 -173.3(3)
C79 C80 C81 C82 -4.4(5)
C83 C80 C81 C82 172.6(3)
C78 N77 C82 C81 1.3(5)
C76 N77 C82 C81 -172.8(3)
C80 C81 C82 N77 1.9(5)
C79 C80 C83 C84 19.1(5)
C81 C80 C83 C84 -157.8(3)
C79 C80 C83 C88 -163.4(3)
C81 C80 C83 C88 19.7(5)
C88 C83 C84 C85 -5.7(5)
C80 C83 C84 C85 171.9(3)
C83 C84 C85 N86 2.8(6)
C84 C85 N86 C87 1.2(6)
C84 C85 N86 C49 -171.1(3)
C50 C49 N86 C87 -91.7(4)
C50 C49 N86 C85 80.7(4)
C85 N86 C87 C88 -2.0(6)
C49 N86 C87 C88 170.1(3)
N86 C87 C88 C83 -1.0(6)
C84 C83 C88 C87 4.9(5)
C80 C83 C88 C87 -172.7(3)
